data_4330245
loop_
_publ_author_name
'Lu-Fang Ma'
'Min-Le Han'
'Jian-Hua Qin'
'Li-Ya Wang'
'Miao Du'

_publ_section_title
;
 MnIICoordination Polymers Based on Bi-, Tri-, and Tetranuclear and
 Polymeric Chain Building Units: Crystal Structures and Magnetic
 Properties
;
_journal_name_full 'Inorganic Chemistry'
_journal_page_first 9431
_journal_page_last 9442
_journal_paper_doi 10.1021/ic3012537
_journal_volume 51
_journal_year 2012
_chemical_formula_sum 'C64 H64 Mn3 N8 O12'
_chemical_formula_weight 1302.05
_chemical_name_systematic
;
 ?
;
_space_group_IT_number 40
_symmetry_cell_setting orthorhombic
_symmetry_space_group_name_Hall 'A 2 -2a'
_symmetry_space_group_name_H-M 'A m a 2'
_atom_sites_solution_hydrogens geom
_atom_sites_solution_primary direct
_atom_sites_solution_secondary difmap
_audit_creation_method SHELXL-97
_cell_angle_alpha 90.00
_cell_angle_beta 90.00
_cell_angle_gamma 90.00
_cell_formula_units_Z 4
_cell_length_a 33.611(3)
_cell_length_b 13.8679(14)
_cell_length_c 13.7856(14)
_cell_measurement_reflns_used 4026
_cell_measurement_temperature 296(2)
_cell_measurement_theta_max 21.40
_cell_measurement_theta_min 2.41
_cell_volume 6425.7(11)
_computing_cell_refinement 'Bruker SMART'
_computing_data_collection 'Bruker SMART'
_computing_data_reduction 'Bruker SAINT'
_computing_molecular_graphics 'Bruker SHELXTL'
_computing_publication_material 'Bruker SHELXTL'
_computing_structure_refinement 'SHELXL-97 (Sheldrick, 1997)'
_computing_structure_solution 'SHELXS-97 (Sheldrick, 1990)'
_diffrn_ambient_temperature 296(2)
_diffrn_measured_fraction_theta_full 0.999
_diffrn_measured_fraction_theta_max 0.999
_diffrn_measurement_device_type 'CCD area detector'
_diffrn_measurement_method 'phi and omega scans'
_diffrn_radiation_monochromator graphite
_diffrn_radiation_source 'fine-focus sealed tube'
_diffrn_radiation_type MoK\a
_diffrn_radiation_wavelength 0.71073
_diffrn_reflns_av_R_equivalents 0.0499
_diffrn_reflns_av_sigmaI/netI 0.0506
_diffrn_reflns_limit_h_max 40
_diffrn_reflns_limit_h_min -40
_diffrn_reflns_limit_k_max 16
_diffrn_reflns_limit_k_min -16
_diffrn_reflns_limit_l_max 16
_diffrn_reflns_limit_l_min -16
_diffrn_reflns_number 22436
_diffrn_reflns_theta_full 25.50
_diffrn_reflns_theta_max 25.50
_diffrn_reflns_theta_min 2.41
_exptl_absorpt_coefficient_mu 0.646
_exptl_absorpt_correction_T_max 0.8986
_exptl_absorpt_correction_T_min 0.8238
_exptl_absorpt_correction_type multi-scan
_exptl_absorpt_process_details sadabs
_exptl_crystal_colour colorless
_exptl_crystal_density_diffrn 1.346
_exptl_crystal_description block
_exptl_crystal_F_000 2700
_exptl_crystal_size_max 0.31
_exptl_crystal_size_mid 0.22
_exptl_crystal_size_min 0.17
_refine_diff_density_max 0.304
_refine_diff_density_min -0.332
_refine_diff_density_rms 0.047
_refine_ls_abs_structure_details 'Flack H D (1983), Acta Cryst. A39, 876-881'
_refine_ls_abs_structure_Flack 0.001(18)
_refine_ls_extinction_method none
_refine_ls_goodness_of_fit_ref 1.011
_refine_ls_hydrogen_treatment constr
_refine_ls_matrix_type full
_refine_ls_number_parameters 417
_refine_ls_number_reflns 6086
_refine_ls_number_restraints 118
_refine_ls_restrained_S_all 1.058
_refine_ls_R_factor_all 0.0534
_refine_ls_R_factor_gt 0.0395
_refine_ls_shift/su_max 0.001
_refine_ls_shift/su_mean 0.000
_refine_ls_structure_factor_coef Fsqd
_refine_ls_weighting_details 'calc w=1/[\s^2^(Fo^2^)+(0.0397P)^2^+4.4109P] where P=(Fo^2^+2Fc^2^)/3'
_refine_ls_weighting_scheme calc
_refine_ls_wR_factor_gt 0.0868
_refine_ls_wR_factor_ref 0.0938
_reflns_number_gt 5013
_reflns_number_total 6086
_reflns_threshold_expression >2sigma(I)
_cod_data_source_file ic3012537_si_002_2.cif
_cod_data_source_block 2
_cod_database_code 4330245

loop_
_symmetry_equiv_pos_as_xyz
'x, y, z'
'-x, -y, z'
'x+1/2, -y, z'
'-x+1/2, y, z'
'x, y+1/2, z+1/2'
'-x, -y+1/2, z+1/2'
'x+1/2, -y+1/2, z+1/2'
'-x+1/2, y+1/2, z+1/2'

loop_
_atom_site_label
_atom_site_type_symbol
_atom_site_fract_x
_atom_site_fract_y
_atom_site_fract_z
_atom_site_U_iso_or_equiv
_atom_site_adp_type
_atom_site_occupancy
_atom_site_symmetry_multiplicity
_atom_site_calc_flag
_atom_site_refinement_flags
_atom_site_disorder_assembly
_atom_site_disorder_group
C10 C 0.3176(4) 1.2495(11) 0.8953(7) 0.067(2) Uani 0.445(14) 1 d PDU A 1
H10A H 0.3216 1.1810 0.8993 0.101 Uiso 0.445(14) 1 calc PR A 1
H10B H 0.2897 1.2634 0.9001 0.101 Uiso 0.445(14) 1 calc PR A 1
H10C H 0.3315 1.2807 0.9473 0.101 Uiso 0.445(14) 1 calc PR A 1
C11 C 0.3158(4) 1.2217(11) 0.7184(9) 0.077(2) Uani 0.445(14) 1 d PDU A 1
H11A H 0.3259 1.2418 0.6565 0.115 Uiso 0.445(14) 1 calc PR A 1
H11B H 0.2873 1.2271 0.7187 0.115 Uiso 0.445(14) 1 calc PR A 1
H11C H 0.3232 1.1558 0.7300 0.115 Uiso 0.445(14) 1 calc PR A 1
C12 C 0.3196(4) 1.3878(6) 0.7821(12) 0.065(2) Uani 0.445(14) 1 d PDU A 1
H12A H 0.3329 1.4301 0.8267 0.098 Uiso 0.445(14) 1 calc PR A 1
H12B H 0.2914 1.3915 0.7922 0.098 Uiso 0.445(14) 1 calc PR A 1
H12C H 0.3258 1.4067 0.7168 0.098 Uiso 0.445(14) 1 calc PR A 1
C10' C 0.3146(3) 1.2756(10) 0.6990(5) 0.067(2) Uani 0.555(14) 1 d PDU A 2
H10D H 0.3255 1.3230 0.6559 0.101 Uiso 0.555(14) 1 calc PR A 2
H10E H 0.2863 1.2847 0.7040 0.101 Uiso 0.555(14) 1 calc PR A 2
H10F H 0.3200 1.2123 0.6742 0.101 Uiso 0.555(14) 1 calc PR A 2
C11' C 0.3270(3) 1.3917(5) 0.8309(10) 0.077(2) Uani 0.555(14) 1 d PDU A 2
H11D H 0.3400 1.4023 0.8919 0.115 Uiso 0.555(14) 1 calc PR A 2
H11E H 0.2990 1.4040 0.8378 0.115 Uiso 0.555(14) 1 calc PR A 2
H11F H 0.3379 1.4344 0.7830 0.115 Uiso 0.555(14) 1 calc PR A 2
C12' C 0.3124(3) 1.2220(8) 0.8705(8) 0.065(2) Uani 0.555(14) 1 d PDU A 2
H12D H 0.3138 1.1563 0.8488 0.098 Uiso 0.555(14) 1 calc PR A 2
H12E H 0.2850 1.2412 0.8757 0.098 Uiso 0.555(14) 1 calc PR A 2
H12F H 0.3250 1.2275 0.9328 0.098 Uiso 0.555(14) 1 calc PR A 2
Mn1 Mn 0.392582(14) 0.96262(4) 1.00997(4) 0.03468(14) Uani 1 1 d . . .
Mn2 Mn 0.5000 1.0000 1.02731(5) 0.02553(16) Uani 1 2 d S . .
O1 O 0.43769(8) 1.04877(19) 0.9422(2) 0.0473(7) Uani 1 1 d . . .
O2 O 0.49499(8) 1.1182(2) 0.9197(2) 0.0455(7) Uani 1 1 d . . .
O3 O 0.50290(7) 1.3761(2) 0.6590(2) 0.0523(8) Uani 1 1 d . . .
O4 O 0.44798(6) 1.43791(17) 0.60310(18) 0.0313(6) Uani 1 1 d . . .
O5 O 0.35613(8) 0.9750(2) 0.8760(2) 0.0573(8) Uani 1 1 d . . .
O6 O 0.32464(7) 0.93968(19) 1.0107(2) 0.0526(7) Uani 1 1 d . . .
N1 N 0.39750(9) 0.8061(2) 0.9821(2) 0.0421(8) Uani 1 1 d . . .
N2 N 0.42245(11) 0.6637(2) 0.9493(3) 0.0508(9) Uani 1 1 d . . .
N3 N 0.37777(9) 0.0769(2) 1.1142(3) 0.0444(8) Uani 1 1 d . . .
N4 N 0.38876(10) 0.2140(3) 1.1930(2) 0.0432(9) Uani 1 1 d . . .
C1 C 0.45831(11) 1.1145(3) 0.9046(3) 0.0300(8) Uani 1 1 d . . .
C2 C 0.43866(10) 1.1881(2) 0.8422(3) 0.0273(8) Uani 1 1 d . . .
C3 C 0.39776(11) 1.1990(3) 0.8456(3) 0.0318(9) Uani 1 1 d . . .
H3 H 0.3829 1.1568 0.8834 0.038 Uiso 1 1 calc R . .
C4 C 0.37814(10) 1.2716(3) 0.7938(2) 0.0305(8) Uani 1 1 d . A .
C5 C 0.40186(10) 1.3295(3) 0.7341(3) 0.0326(8) Uani 1 1 d . . .
H5 H 0.3897 1.3774 0.6973 0.039 Uiso 1 1 calc R . .
C6 C 0.44265(9) 1.3182(2) 0.7277(3) 0.0273(7) Uani 1 1 d . . .
C7 C 0.46137(9) 1.2485(3) 0.7835(3) 0.0286(7) Uani 1 1 d . . .
H7 H 0.4889 1.2422 0.7818 0.034 Uiso 1 1 calc R . .
C8 C 0.46629(10) 1.3811(2) 0.6605(2) 0.0283(8) Uani 1 1 d . . .
C9 C 0.33336(11) 1.2863(3) 0.7987(3) 0.0441(10) Uani 1 1 d D . .
C13 C 0.32440(12) 0.9566(3) 0.9215(3) 0.0461(10) Uani 1 1 d . . .
C14 C 0.28584(11) 0.9569(3) 0.8676(3) 0.0409(9) Uani 1 1 d . . .
C15 C 0.2500 0.9526(4) 0.9179(4) 0.0424(13) Uani 1 2 d S . .
H15 H 0.2500 0.9468 0.9851 0.051 Uiso 1 2 calc SR . .
C16 C 0.28522(13) 0.9632(3) 0.7668(3) 0.0507(11) Uani 1 1 d . . .
H16 H 0.3092 0.9653 0.7335 0.061 Uiso 1 1 calc R . .
C17 C 0.2500 0.9663(5) 0.7145(4) 0.0507(15) Uani 1 2 d S . .
C18 C 0.2500 0.9695(6) 0.6043(5) 0.078(2) Uani 1 2 d SU . .
C19 C 0.2857(3) 1.0162(7) 0.5631(5) 0.168(3) Uani 1 1 d U . .
H19A H 0.2890 1.0789 0.5914 0.252 Uiso 1 1 calc R . .
H19B H 0.2826 1.0224 0.4941 0.252 Uiso 1 1 calc R . .
H19C H 0.3087 0.9775 0.5769 0.252 Uiso 1 1 calc R . .
C20 C 0.2500 0.8675(8) 0.5679(7) 0.130(3) Uani 1 2 d SU . .
H20A H 0.2231 0.8471 0.5562 0.195 Uiso 0.50 1 calc PR . .
H20B H 0.2620 0.8262 0.6156 0.195 Uiso 0.50 1 calc PR . .
H20C H 0.2649 0.8640 0.5086 0.195 Uiso 0.50 1 calc PR . .
C21 C 0.36697(13) 0.7436(3) 0.9609(3) 0.0507(11) Uani 1 1 d . . .
H21 H 0.3401 0.7597 0.9603 0.061 Uiso 1 1 calc R . .
C22 C 0.38166(15) 0.6562(3) 0.9411(4) 0.0642(13) Uani 1 1 d . . .
H22 H 0.3672 0.6013 0.9250 0.077 Uiso 1 1 calc R . .
C23 C 0.43003(13) 0.7543(3) 0.9742(3) 0.0426(10) Uani 1 1 d . . .
H23 H 0.4555 0.7784 0.9848 0.051 Uiso 1 1 calc R . .
C24 C 0.45101(16) 0.5839(3) 0.9421(4) 0.0638(14) Uani 1 1 d . . .
H24A H 0.4778 0.6081 0.9521 0.077 Uiso 1 1 calc R . .
H24B H 0.4497 0.5558 0.8777 0.077 Uiso 1 1 calc R . .
C25 C 0.44174(12) 0.5076(3) 1.0170(4) 0.0523(10) Uani 1 1 d . . .
C26 C 0.4415(3) 0.5265(4) 1.1134(4) 0.125(3) Uani 1 1 d . . .
H26 H 0.4492 0.5875 1.1342 0.150 Uiso 1 1 calc R . .
C27 C 0.4307(3) 0.4606(4) 1.1812(4) 0.113(3) Uani 1 1 d . . .
H27 H 0.4295 0.4778 1.2463 0.135 Uiso 1 1 calc R . .
C28 C 0.42145(13) 0.3691(3) 1.1534(3) 0.0503(11) Uani 1 1 d . . .
C29 C 0.42240(19) 0.3486(4) 1.0578(3) 0.0776(17) Uani 1 1 d . . .
H29 H 0.4164 0.2864 1.0372 0.093 Uiso 1 1 calc R . .
C30 C 0.43210(16) 0.4179(3) 0.9899(3) 0.0722(15) Uani 1 1 d . . .
H30 H 0.4319 0.4020 0.9244 0.087 Uiso 1 1 calc R . .
C31 C 0.41056(15) 0.2952(3) 1.2309(3) 0.0591(12) Uani 1 1 d . . .
H31A H 0.4348 0.2721 1.2614 0.071 Uiso 1 1 calc R . .
H31B H 0.3947 0.3265 1.2805 0.071 Uiso 1 1 calc R . .
C32 C 0.40487(12) 0.1338(3) 1.1533(3) 0.0450(10) Uani 1 1 d . . .
H32 H 0.4320 0.1203 1.1535 0.054 Uiso 1 1 calc R . .
C33 C 0.34216(13) 0.1225(3) 1.1316(3) 0.0537(12) Uani 1 1 d . . .
H33 H 0.3174 0.0994 1.1129 0.064 Uiso 1 1 calc R . .
C34 C 0.34851(13) 0.2054(3) 1.1798(3) 0.0565(12) Uani 1 1 d . . .
H34 H 0.3292 0.2488 1.2002 0.068 Uiso 1 1 calc R . .

loop_
_atom_site_aniso_label
_atom_site_aniso_U_11
_atom_site_aniso_U_22
_atom_site_aniso_U_33
_atom_site_aniso_U_23
_atom_site_aniso_U_13
_atom_site_aniso_U_12
C10 0.039(3) 0.096(5) 0.066(4) 0.019(4) -0.004(3) 0.002(4)
C11 0.052(4) 0.086(5) 0.092(5) 0.005(4) 0.004(4) 0.010(4)
C12 0.037(4) 0.073(4) 0.086(5) 0.027(4) 0.017(4) 0.006(3)
C10' 0.039(3) 0.096(5) 0.066(4) 0.019(4) -0.004(3) 0.002(4)
C11' 0.052(4) 0.086(5) 0.092(5) 0.005(4) 0.004(4) 0.010(4)
C12' 0.037(4) 0.073(4) 0.086(5) 0.027(4) 0.017(4) 0.006(3)
Mn1 0.0329(3) 0.0341(3) 0.0370(3) 0.0056(3) 0.0026(3) -0.0032(2)
Mn2 0.0274(3) 0.0238(3) 0.0254(4) 0.000 0.000 -0.0017(3)
O1 0.0403(15) 0.0464(16) 0.0552(19) 0.0292(15) 0.0073(13) 0.0009(13)
O2 0.0428(17) 0.0387(16) 0.0549(17) 0.0134(14) -0.0166(14) -0.0018(12)
O3 0.0302(16) 0.058(2) 0.069(2) 0.0302(16) 0.0033(15) -0.0027(13)
O4 0.0338(13) 0.0296(13) 0.0306(14) 0.0094(11) 0.0000(11) -0.0007(10)
O5 0.0364(17) 0.071(2) 0.065(2) 0.0182(16) 0.0052(14) 0.0002(14)
O6 0.0413(14) 0.0713(19) 0.0454(17) 0.0033(18) -0.0022(15) -0.0031(12)
N1 0.0448(19) 0.0406(18) 0.041(2) 0.0026(14) -0.0009(15) -0.0078(15)
N2 0.069(3) 0.034(2) 0.050(2) 0.0027(17) 0.0053(19) -0.0080(17)
N3 0.0335(17) 0.0409(19) 0.059(2) -0.0013(17) 0.0018(16) 0.0006(15)
N4 0.046(2) 0.041(2) 0.0424(19) -0.0019(16) 0.0025(15) 0.0062(16)
C1 0.036(2) 0.031(2) 0.0231(18) 0.0021(15) 0.0024(15) 0.0003(16)
C2 0.0308(18) 0.0268(18) 0.0243(18) 0.0058(15) 0.0021(15) -0.0006(15)
C3 0.035(2) 0.030(2) 0.0312(19) 0.0101(16) 0.0049(16) -0.0012(16)
C4 0.0292(19) 0.033(2) 0.029(2) 0.0028(16) 0.0024(15) 0.0027(15)
C5 0.036(2) 0.034(2) 0.0276(19) 0.0104(16) 0.0017(15) 0.0043(15)
C6 0.0285(18) 0.0299(19) 0.0236(17) 0.0052(15) 0.0017(14) 0.0011(15)
C7 0.0241(16) 0.0303(18) 0.0314(18) 0.0040(14) -0.0001(16) -0.0032(16)
C8 0.032(2) 0.0246(19) 0.0283(19) 0.0033(15) 0.0021(16) -0.0017(15)
C9 0.030(2) 0.052(3) 0.050(2) 0.016(2) 0.0110(18) 0.0059(17)
C13 0.036(2) 0.044(2) 0.058(3) -0.002(2) -0.002(2) 0.0024(19)
C14 0.034(2) 0.045(2) 0.044(2) -0.0028(19) 0.0001(17) -0.0030(18)
C15 0.041(3) 0.048(3) 0.039(3) -0.009(3) 0.000 0.000
C16 0.045(2) 0.057(3) 0.050(3) -0.007(2) 0.009(2) -0.003(2)
C17 0.056(4) 0.056(4) 0.041(3) -0.005(3) 0.000 0.000
C18 0.083(4) 0.108(5) 0.044(4) -0.012(4) 0.000 0.000
C19 0.197(7) 0.239(7) 0.069(4) 0.008(5) 0.005(4) -0.108(6)
C20 0.172(7) 0.131(6) 0.088(6) -0.037(5) 0.000 0.000
C21 0.051(3) 0.042(3) 0.059(3) 0.001(2) -0.003(2) -0.012(2)
C22 0.069(3) 0.048(3) 0.075(3) -0.005(3) -0.001(3) -0.025(2)
C23 0.056(3) 0.034(2) 0.038(2) 0.0039(17) 0.0006(18) -0.0090(19)
C24 0.088(4) 0.042(3) 0.061(3) 0.000(2) 0.016(3) 0.003(3)
C25 0.071(3) 0.034(2) 0.052(2) -0.003(2) 0.003(2) -0.0003(18)
C26 0.276(11) 0.038(3) 0.062(4) -0.009(3) -0.006(5) -0.047(4)
C27 0.241(8) 0.053(3) 0.043(3) -0.015(3) -0.004(4) -0.042(4)
C28 0.070(3) 0.041(2) 0.040(2) -0.0068(19) -0.003(2) 0.001(2)
C29 0.150(5) 0.041(3) 0.042(3) -0.009(2) 0.009(3) -0.022(3)
C30 0.124(4) 0.049(3) 0.044(3) -0.015(2) 0.012(3) -0.011(3)
C31 0.084(4) 0.052(3) 0.041(3) -0.007(2) -0.001(2) -0.005(3)
C32 0.043(2) 0.044(2) 0.048(2) -0.002(2) 0.005(2) 0.007(2)
C33 0.036(2) 0.059(3) 0.066(3) -0.005(2) 0.004(2) 0.007(2)
C34 0.050(3) 0.061(3) 0.059(3) -0.003(2) 0.007(2) 0.021(2)

loop_
_atom_type_symbol
_atom_type_description
_atom_type_scat_dispersion_real
_atom_type_scat_dispersion_imag
_atom_type_scat_source
C C 0.0033 0.0016 'International Tables Vol C Tables 4.2.6.8 and 6.1.1.4'
H H 0.0000 0.0000 'International Tables Vol C Tables 4.2.6.8 and 6.1.1.4'
N N 0.0061 0.0033 'International Tables Vol C Tables 4.2.6.8 and 6.1.1.4'
O O 0.0106 0.0060 'International Tables Vol C Tables 4.2.6.8 and 6.1.1.4'
Mn Mn 0.3368 0.7283 'International Tables Vol C Tables 4.2.6.8 and 6.1.1.4'

loop_
_geom_angle_atom_site_label_1
_geom_angle_atom_site_label_2
_geom_angle_atom_site_label_3
_geom_angle
_geom_angle_site_symmetry_1
_geom_angle_site_symmetry_3
C9 C10 H10A 109.5 . .
C9 C10 H10B 109.5 . .
C9 C10 H10C 109.5 . .
C9 C11 H11A 109.5 . .
C9 C11 H11B 109.5 . .
C9 C11 H11C 109.5 . .
C9 C12 H12A 109.5 . .
C9 C12 H12B 109.5 . .
C9 C12 H12C 109.5 . .
C9 C10' H10D 109.5 . .
C9 C10' H10E 109.5 . .
H10D C10' H10E 109.5 . .
C9 C10' H10F 109.5 . .
H10D C10' H10F 109.5 . .
H10E C10' H10F 109.5 . .
C9 C11' H11D 109.5 . .
C9 C11' H11E 109.5 . .
H11D C11' H11E 109.5 . .
C9 C11' H11F 109.5 . .
H11D C11' H11F 109.5 . .
H11E C11' H11F 109.5 . .
C9 C12' H12D 109.5 . .
C9 C12' H12E 109.5 . .
H12D C12' H12E 109.5 . .
C9 C12' H12F 109.5 . .
H12D C12' H12F 109.5 . .
H12E C12' H12F 109.5 . .
O1 Mn1 N3 92.47(12) . 1_565
O1 Mn1 N1 114.75(11) . .
N3 Mn1 N1 147.05(12) 1_565 .
O1 Mn1 O5 89.13(11) . .
N3 Mn1 O5 111.26(12) 1_565 .
N1 Mn1 O5 88.45(12) . .
O1 Mn1 O4 75.66(9) . 5_545
N3 Mn1 O4 85.72(11) 1_565 5_545
N1 Mn1 O4 83.66(10) . 5_545
O5 Mn1 O4 157.90(10) . 5_545
O1 Mn1 O6 141.17(10) . .
N3 Mn1 O6 82.67(11) 1_565 .
N1 Mn1 O6 86.52(11) . .
O5 Mn1 O6 57.88(11) . .
O4 Mn1 O6 141.55(10) 5_545 .
O1 Mn1 C13 115.92(13) . .
N3 Mn1 C13 97.48(13) 1_565 .
N1 Mn1 C13 87.31(13) . .
O5 Mn1 C13 29.08(12) . .
O4 Mn1 C13 167.68(12) 5_545 .
O6 Mn1 C13 28.80(12) . .
O4 Mn2 O4 123.61(13) 6_675 5_545
O4 Mn2 O2 122.95(9) 6_675 2_675
O4 Mn2 O2 95.05(10) 5_545 2_675
O4 Mn2 O2 95.05(10) 6_675 .
O4 Mn2 O2 122.95(9) 5_545 .
O2 Mn2 O2 96.04(16) 2_675 .
O4 Mn2 O1 70.35(8) 6_675 2_675
O4 Mn2 O1 141.32(9) 5_545 2_675
O2 Mn2 O1 54.63(9) 2_675 2_675
O2 Mn2 O1 87.12(10) . 2_675
O4 Mn2 O1 141.32(9) 6_675 .
O4 Mn2 O1 70.35(8) 5_545 .
O2 Mn2 O1 87.12(10) 2_675 .
O2 Mn2 O1 54.63(9) . .
O1 Mn2 O1 123.89(13) 2_675 .
O4 Mn2 O3 83.90(10) 6_675 5_545
O4 Mn2 O3 54.58(8) 5_545 5_545
O2 Mn2 O3 88.54(10) 2_675 5_545
O2 Mn2 O3 175.08(12) . 5_545
O1 Mn2 O3 97.03(9) 2_675 5_545
O1 Mn2 O3 124.08(8) . 5_545
O4 Mn2 O3 54.58(8) 6_675 6_675
O4 Mn2 O3 83.91(10) 5_545 6_675
O2 Mn2 O3 175.08(12) 2_675 6_675
O2 Mn2 O3 88.53(10) . 6_675
O1 Mn2 O3 124.08(8) 2_675 6_675
O1 Mn2 O3 97.02(9) . 6_675
O3 Mn2 O3 86.95(16) 5_545 6_675
C1 O1 Mn1 166.8(3) . .
C1 O1 Mn2 85.9(2) . .
Mn1 O1 Mn2 103.76(10) . .
C1 O2 Mn2 98.9(2) . .
C8 O3 Mn2 86.2(2) . 5_554
C8 O4 Mn2 98.8(2) . 5_554
C8 O4 Mn1 146.5(2) . 5_554
Mn2 O4 Mn1 108.67(10) 5_554 5_554
C13 O5 Mn1 92.1(3) . .
C13 O6 Mn1 88.6(2) . .
C23 N1 C21 105.0(3) . .
C23 N1 Mn1 127.8(3) . .
C21 N1 Mn1 126.9(3) . .
C23 N2 C22 106.4(4) . .
C23 N2 C24 127.3(4) . .
C22 N2 C24 126.0(4) . .
C32 N3 C33 104.7(4) . .
C32 N3 Mn1 122.8(3) . 1_545
C33 N3 Mn1 130.0(3) . 1_545
C32 N4 C34 105.6(4) . .
C32 N4 C31 125.8(4) . .
C34 N4 C31 128.2(4) . .
O2 C1 O1 120.3(3) . .
O2 C1 C2 120.3(3) . .
O1 C1 C2 119.4(3) . .
C3 C2 C7 119.9(3) . .
C3 C2 C1 119.7(3) . .
C7 C2 C1 120.3(3) . .
C2 C3 C4 122.0(3) . .
C2 C3 H3 119.0 . .
C4 C3 H3 119.0 . .
C5 C4 C3 116.4(3) . .
C5 C4 C9 120.9(3) . .
C3 C4 C9 122.7(3) . .
C6 C5 C4 122.5(3) . .
C6 C5 H5 118.8 . .
C4 C5 H5 118.8 . .
C5 C6 C7 119.6(3) . .
C5 C6 C8 119.9(3) . .
C7 C6 C8 120.5(3) . .
C6 C7 C2 119.5(3) . .
C6 C7 H7 120.2 . .
C2 C7 H7 120.2 . .
O3 C8 O4 120.4(3) . .
O3 C8 C6 120.4(3) . .
O4 C8 C6 119.1(3) . .
C12 C9 C12' 120.8(7) . .
C12 C9 C10' 79.9(5) . .
C12' C9 C10' 110.0(5) . .
C12 C9 C4 115.1(5) . .
C12' C9 C4 114.4(5) . .
C10' C9 C4 111.0(4) . .
C12 C9 C10 110.0(5) . .
C10' C9 C10 127.9(7) . .
C4 C9 C10 109.8(6) . .
C12 C9 C11 108.5(5) . .
C12' C9 C11 87.0(6) . .
C4 C9 C11 105.6(5) . .
C10 C9 C11 107.4(5) . .
C12' C9 C11' 107.8(5) . .
C10' C9 C11' 107.2(4) . .
C4 C9 C11' 106.1(5) . .
C10 C9 C11' 91.0(7) . .
C11 C9 C11' 134.7(6) . .
O6 C13 O5 121.4(4) . .
O6 C13 C14 119.6(4) . .
O5 C13 C14 119.0(4) . .
O6 C13 Mn1 62.6(2) . .
O5 C13 Mn1 58.8(2) . .
C14 C13 Mn1 177.3(3) . .
C16 C14 C15 119.2(4) . .
C16 C14 C13 120.6(4) . .
C15 C14 C13 120.2(4) . .
C14 C15 C14 119.9(5) . 4
C14 C15 H15 120.0 . .
C14 C15 H15 120.0 4 .
C17 C16 C14 122.3(4) . .
C17 C16 H16 118.9 . .
C14 C16 H16 118.9 . .
C16 C17 C16 117.2(5) 4 .
C16 C17 C18 121.4(3) 4 .
C16 C17 C18 121.4(3) . .
C19 C18 C19 108.6(10) 4 .
C19 C18 C20 106.5(6) 4 .
C19 C18 C20 106.5(6) . .
C19 C18 C17 113.4(5) 4 .
C19 C18 C17 113.4(5) . .
C20 C18 C17 107.9(7) . .
C18 C19 H19A 109.5 . .
C18 C19 H19B 109.5 . .
H19A C19 H19B 109.5 . .
C18 C19 H19C 109.5 . .
H19A C19 H19C 109.5 . .
H19B C19 H19C 109.5 . .
C18 C20 H20A 109.5 . .
C18 C20 H20B 109.5 . .
H20A C20 H20B 109.5 . .
C18 C20 H20C 109.5 . .
H20A C20 H20C 109.5 . .
H20B C20 H20C 109.5 . .
C22 C21 N1 109.8(4) . .
C22 C21 H21 125.1 . .
N1 C21 H21 125.1 . .
C21 C22 N2 106.4(4) . .
C21 C22 H22 126.8 . .
N2 C22 H22 126.8 . .
N1 C23 N2 112.3(4) . .
N1 C23 H23 123.9 . .
N2 C23 H23 123.9 . .
N2 C24 C25 110.3(4) . .
N2 C24 H24A 109.6 . .
C25 C24 H24A 109.6 . .
N2 C24 H24B 109.6 . .
C25 C24 H24B 109.6 . .
H24A C24 H24B 108.1 . .
C30 C25 C26 116.9(4) . .
C30 C25 C24 120.6(5) . .
C26 C25 C24 122.5(4) . .
C25 C26 C27 123.1(5) . .
C25 C26 H26 118.4 . .
C27 C26 H26 118.4 . .
C26 C27 C28 119.7(5) . .
C26 C27 H27 120.1 . .
C28 C27 H27 120.1 . .
C29 C28 C27 117.8(5) . .
C29 C28 C31 123.3(4) . .
C27 C28 C31 118.9(4) . .
C28 C29 C30 121.4(4) . .
C28 C29 H29 119.3 . .
C30 C29 H29 119.3 . .
C25 C30 C29 121.0(5) . .
C25 C30 H30 119.5 . .
C29 C30 H30 119.5 . .
N4 C31 C28 113.1(4) . .
N4 C31 H31A 109.0 . .
C28 C31 H31A 109.0 . .
N4 C31 H31B 109.0 . .
C28 C31 H31B 109.0 . .
H31A C31 H31B 107.8 . .
N3 C32 N4 112.4(4) . .
N3 C32 H32 123.8 . .
N4 C32 H32 123.8 . .
C34 C33 N3 109.9(4) . .
C34 C33 H33 125.0 . .
N3 C33 H33 125.0 . .
C33 C34 N4 107.3(4) . .
C33 C34 H34 126.4 . .
N4 C34 H34 126.4 . .

loop_
_geom_bond_atom_site_label_1
_geom_bond_atom_site_label_2
_geom_bond_distance
_geom_bond_site_symmetry_2
C10 C9 1.521(7) .
C10 H10A 0.9600 .
C10 H10B 0.9600 .
C10 H10C 0.9600 .
C11 C9 1.542(7) .
C11 H11A 0.9600 .
C11 H11B 0.9600 .
C11 H11C 0.9600 .
C12 C9 1.499(7) .
C12 H12A 0.9600 .
C12 H12B 0.9600 .
C12 H12C 0.9600 .
C10' C9 1.520(6) .
C10' H10D 0.9600 .
C10' H10E 0.9600 .
C10' H10F 0.9600 .
C11' C9 1.543(6) .
C11' H11D 0.9600 .
C11' H11E 0.9600 .
C11' H11F 0.9600 .
C12' C9 1.507(6) .
C12' H12D 0.9600 .
C12' H12E 0.9600 .
C12' H12F 0.9600 .
Mn1 O1 2.144(3) .
Mn1 N3 2.197(3) 1_565
Mn1 N1 2.211(3) .
Mn1 O5 2.223(3) .
Mn1 O4 2.287(2) 5_545
Mn1 O6 2.306(2) .
Mn1 C13 2.597(4) .
Mn2 O4 2.212(2) 6_675
Mn2 O4 2.212(2) 5_545
Mn2 O2 2.217(3) 2_675
Mn2 O2 2.217(3) .
Mn2 O1 2.494(3) 2_675
Mn2 O1 2.494(3) .
Mn2 O3 2.502(3) 5_545
Mn2 O3 2.502(3) 6_675
O1 C1 1.257(4) .
O2 C1 1.252(4) .
O3 C8 1.233(4) .
O3 Mn2 2.502(3) 5_554
O4 C8 1.275(4) .
O4 Mn2 2.211(2) 5_554
O4 Mn1 2.288(2) 5_554
O5 C13 1.263(5) .
O6 C13 1.251(5) .
N1 C23 1.313(5) .
N1 C21 1.375(5) .
N2 C23 1.328(5) .
N2 C22 1.380(6) .
N2 C24 1.469(5) .
N3 C32 1.321(5) .
N3 C33 1.374(5) .
N3 Mn1 2.196(3) 1_545
N4 C32 1.353(5) .
N4 C34 1.370(5) .
N4 C31 1.441(5) .
C1 C2 1.489(5) .
C2 C3 1.384(5) .
C2 C7 1.393(5) .
C3 C4 1.399(5) .
C3 H3 0.9300 .
C4 C5 1.400(5) .
C4 C9 1.520(5) .
C5 C6 1.383(5) .
C5 H5 0.9300 .
C6 C7 1.386(5) .
C6 C8 1.500(5) .
C7 H7 0.9300 .
C13 C14 1.494(5) .
C14 C16 1.391(5) .
C14 C15 1.391(5) .
C15 C14 1.391(5) 4
C15 H15 0.9300 .
C16 C17 1.387(5) .
C16 H16 0.9300 .
C17 C16 1.387(5) 4
C17 C18 1.520(9) .
C18 C19 1.477(8) 4
C18 C19 1.477(8) .
C18 C20 1.500(12) .
C19 H19A 0.9600 .
C19 H19B 0.9600 .
C19 H19C 0.9600 .
C20 H20A 0.9600 .
C20 H20B 0.9600 .
C20 H20C 0.9600 .
C21 C22 1.336(6) .
C21 H21 0.9300 .
C22 H22 0.9300 .
C23 H23 0.9300 .
C24 C25 1.511(7) .
C24 H24A 0.9700 .
C24 H24B 0.9700 .
C25 C30 1.339(6) .
C25 C26 1.355(8) .
C26 C27 1.357(8) .
C26 H26 0.9300 .
C27 C28 1.361(6) .
C27 H27 0.9300 .
C28 C29 1.348(6) .
C28 C31 1.525(6) .
C29 C30 1.381(6) .
C29 H29 0.9300 .
C30 H30 0.9300 .
C31 H31A 0.9700 .
C31 H31B 0.9700 .
C32 H32 0.9300 .
C33 C34 1.345(6) .
C33 H33 0.9300 .
C34 H34 0.9300 .

loop_
_geom_torsion_atom_site_label_1
_geom_torsion_atom_site_label_2
_geom_torsion_atom_site_label_3
_geom_torsion_atom_site_label_4
_geom_torsion
_geom_torsion_site_symmetry_1
_geom_torsion_site_symmetry_4
N3 Mn1 O1 C1 -41.8(12) 1_565 .
N1 Mn1 O1 C1 157.3(11) . .
O5 Mn1 O1 C1 69.5(12) . .
O4 Mn1 O1 C1 -126.7(12) 5_545 .
O6 Mn1 O1 C1 39.6(12) . .
C13 Mn1 O1 C1 57.7(12) . .
N3 Mn1 O1 Mn2 94.03(13) 1_565 .
N1 Mn1 O1 Mn2 -66.83(14) . .
O5 Mn1 O1 Mn2 -154.73(12) . .
O4 Mn1 O1 Mn2 9.08(10) 5_545 .
O6 Mn1 O1 Mn2 175.39(13) . .
C13 Mn1 O1 Mn2 -166.43(12) . .
O4 Mn2 O1 C1 41.5(3) 6_675 .
O4 Mn2 O1 C1 161.1(2) 5_545 .
O2 Mn2 O1 C1 -102.5(2) 2_675 .
O2 Mn2 O1 C1 -3.0(2) . .
O1 Mn2 O1 C1 -59.52(19) 2_675 .
O3 Mn2 O1 C1 171.3(2) 5_545 .
O3 Mn2 O1 C1 80.2(2) 6_675 .
O4 Mn2 O1 Mn1 -129.31(13) 6_675 .
O4 Mn2 O1 Mn1 -9.67(10) 5_545 .
O2 Mn2 O1 Mn1 86.74(12) 2_675 .
O2 Mn2 O1 Mn1 -173.76(18) . .
O1 Mn2 O1 Mn1 129.68(12) 2_675 .
O3 Mn2 O1 Mn1 0.46(17) 5_545 .
O3 Mn2 O1 Mn1 -90.60(13) 6_675 .
O4 Mn2 O2 C1 -150.9(2) 6_675 .
O4 Mn2 O2 C1 -14.9(3) 5_545 .
O2 Mn2 O2 C1 85.1(2) 2_675 .
O1 Mn2 O2 C1 139.1(2) 2_675 .
O1 Mn2 O2 C1 3.0(2) . .
O3 Mn2 O2 C1 -96.7(2) 6_675 .
O1 Mn1 O5 C13 -158.0(3) . .
N3 Mn1 O5 C13 -65.6(3) 1_565 .
N1 Mn1 O5 C13 87.3(3) . .
O4 Mn1 O5 C13 156.1(3) 5_545 .
O6 Mn1 O5 C13 0.4(2) . .
O1 Mn1 O6 C13 35.6(3) . .
N3 Mn1 O6 C13 120.4(3) 1_565 .
N1 Mn1 O6 C13 -90.8(2) . .
O5 Mn1 O6 C13 -0.4(2) . .
O4 Mn1 O6 C13 -166.0(2) 5_545 .
O1 Mn1 N1 C23 36.3(3) . .
N3 Mn1 N1 C23 -106.6(3) 1_565 .
O5 Mn1 N1 C23 124.7(3) . .
O4 Mn1 N1 C23 -34.7(3) 5_545 .
O6 Mn1 N1 C23 -177.4(3) . .
C13 Mn1 N1 C23 153.7(3) . .
O1 Mn1 N1 C21 -137.4(3) . .
N3 Mn1 N1 C21 79.6(4) 1_565 .
O5 Mn1 N1 C21 -49.1(3) . .
O4 Mn1 N1 C21 151.6(3) 5_545 .
O6 Mn1 N1 C21 8.8(3) . .
C13 Mn1 N1 C21 -20.0(3) . .
Mn2 O2 C1 O1 -5.6(4) . .
Mn2 O2 C1 C2 174.1(3) . .
Mn1 O1 C1 O2 142.2(10) . .
Mn2 O1 C1 O2 5.0(3) . .
Mn1 O1 C1 C2 -37.5(13) . .
Mn2 O1 C1 C2 -174.8(3) . .
O2 C1 C2 C3 -163.4(4) . .
O1 C1 C2 C3 16.4(5) . .
O2 C1 C2 C7 14.0(5) . .
O1 C1 C2 C7 -166.2(3) . .
C7 C2 C3 C4 -2.1(6) . .
C1 C2 C3 C4 175.3(3) . .
C2 C3 C4 C5 3.3(5) . .
C2 C3 C4 C9 -178.3(3) . .
C3 C4 C5 C6 -1.6(5) . .
C9 C4 C5 C6 180.0(3) . .
C4 C5 C6 C7 -1.3(5) . .
C4 C5 C6 C8 178.5(3) . .
C5 C6 C7 C2 2.7(5) . .
C8 C6 C7 C2 -177.1(3) . .
C3 C2 C7 C6 -1.0(5) . .
C1 C2 C7 C6 -178.4(3) . .
Mn2 O3 C8 O4 0.1(3) 5_554 .
Mn2 O3 C8 C6 178.2(3) 5_554 .
Mn2 O4 C8 O3 -0.1(4) 5_554 .
Mn1 O4 C8 O3 144.9(3) 5_554 .
Mn2 O4 C8 C6 -178.3(3) 5_554 .
Mn1 O4 C8 C6 -33.3(6) 5_554 .
C5 C6 C8 O3 175.1(4) . .
C7 C6 C8 O3 -5.1(5) . .
C5 C6 C8 O4 -6.7(5) . .
C7 C6 C8 O4 173.1(3) . .
C5 C4 C9 C12 -30.3(8) . .
C3 C4 C9 C12 151.5(8) . .
C5 C4 C9 C12' -176.7(6) . .
C3 C4 C9 C12' 5.0(7) . .
C5 C4 C9 C10' 58.2(7) . .
C3 C4 C9 C10' -120.1(7) . .
C5 C4 C9 C10 -155.0(7) . .
C3 C4 C9 C10 26.7(8) . .
C5 C4 C9 C11 89.4(8) . .
C3 C4 C9 C11 -88.9(8) . .
C5 C4 C9 C11' -57.9(7) . .
C3 C4 C9 C11' 123.8(6) . .
Mn1 O6 C13 O5 0.7(4) . .
Mn1 O6 C13 C14 -178.3(3) . .
Mn1 O5 C13 O6 -0.7(4) . .
Mn1 O5 C13 C14 178.3(3) . .
O1 Mn1 C13 O6 -156.0(2) . .
N3 Mn1 C13 O6 -59.6(3) 1_565 .
N1 Mn1 C13 O6 87.7(2) . .
O5 Mn1 C13 O6 179.3(4) . .
O4 Mn1 C13 O6 44.8(7) 5_545 .
O1 Mn1 C13 O5 24.7(3) . .
N3 Mn1 C13 O5 121.1(3) 1_565 .
N1 Mn1 C13 O5 -91.6(3) . .
O4 Mn1 C13 O5 -134.5(5) 5_545 .
O6 Mn1 C13 O5 -179.3(4) . .
O6 C13 C14 C16 -171.7(4) . .
O5 C13 C14 C16 9.3(6) . .
O6 C13 C14 C15 9.5(6) . .
O5 C13 C14 C15 -169.5(4) . .
C16 C14 C15 C14 -1.6(8) . 4
C13 C14 C15 C14 177.3(3) . 4
C15 C14 C16 C17 0.7(7) . .
C13 C14 C16 C17 -178.2(4) . .
C14 C16 C17 C16 0.2(9) . 4
C14 C16 C17 C18 -177.7(6) . .
C16 C17 C18 C19 28.8(10) 4 4
C16 C17 C18 C19 -153.4(7) . 4
C16 C17 C18 C19 153.4(7) 4 .
C16 C17 C18 C19 -28.8(10) . .
C16 C17 C18 C20 -88.9(5) 4 .
C16 C17 C18 C20 88.9(5) . .
C23 N1 C21 C22 0.2(5) . .
Mn1 N1 C21 C22 175.1(3) . .
N1 C21 C22 N2 -0.5(5) . .
C23 N2 C22 C21 0.5(5) . .
C24 N2 C22 C21 174.5(4) . .
C21 N1 C23 N2 0.1(4) . .
Mn1 N1 C23 N2 -174.7(2) . .
C22 N2 C23 N1 -0.4(5) . .
C24 N2 C23 N1 -174.3(4) . .
C23 N2 C24 C25 115.0(5) . .
C22 N2 C24 C25 -57.7(6) . .
N2 C24 C25 C30 118.5(5) . .
N2 C24 C25 C26 -59.5(7) . .
C30 C25 C26 C27 -2.7(11) . .
C24 C25 C26 C27 175.4(7) . .
C25 C26 C27 C28 3.7(13) . .
C26 C27 C28 C29 -2.0(11) . .
C26 C27 C28 C31 178.1(7) . .
C27 C28 C29 C30 -0.5(9) . .
C31 C28 C29 C30 179.5(5) . .
C26 C25 C30 C29 0.1(9) . .
C24 C25 C30 C29 -178.0(5) . .
C28 C29 C30 C25 1.4(9) . .
C32 N4 C31 C28 85.6(5) . .
C34 N4 C31 C28 -86.7(5) . .
C29 C28 C31 N4 -20.0(7) . .
C27 C28 C31 N4 159.9(6) . .
C33 N3 C32 N4 -1.2(5) . .
Mn1 N3 C32 N4 162.8(3) 1_545 .
C34 N4 C32 N3 1.5(5) . .
C31 N4 C32 N3 -172.2(4) . .
C32 N3 C33 C34 0.4(5) . .
Mn1 N3 C33 C34 -162.0(3) 1_545 .
N3 C33 C34 N4 0.5(5) . .
C32 N4 C34 C33 -1.2(5) . .
C31 N4 C34 C33 172.4(4) . .
